data_4088882
loop_
_publ_author_name
'Brunner, Tobias S.'
'Benndorf, Paul'
'Gamer, Michael T.'
'Kn\"ofel, Nicolai'
'Gugau, Katharina'
'Roesky, Peter W.'

_publ_contact_author
;
      Prof. Dr. Peter W. Roesky
      Karlsruher Institut fuer Technologie (KIT), CS
      Institut fuer Anorganische Chemie (AOC)
      Lehrstuhl fuer Anorganische Funktionsmaterialien
      Engesserstr. 15, Geb. 30.45
      76131 Karlsruhe 
      Bundesrepublik Deutschland
;
_publ_section_title
;
 Enantiopure Amidinate Complexes of the Rare-Earth Elements
;
_journal_issue 20
_journal_name_full Organometallics
_journal_page_first 3474
_journal_paper_doi 10.1021/acs.organomet.6b00523
_journal_volume 35
_journal_year 2016
_chemical_absolute_configuration rmad
_chemical_formula_moiety 'C48 H72 N5 Si2 Y, C7 H16'
_chemical_formula_sum 'C55 H88 N5 Si2 Y'
_chemical_formula_weight 964.39
_space_group_crystal_system monoclinic
_space_group_IT_number 4
_space_group_name_Hall 'P 2yb'
_space_group_name_H-M_alt 'P 1 21 1'
_atom_sites_solution_hydrogens geom
_audit_creation_date 2016-06-13
_audit_creation_method
;
Olex2 1.2
(compiled 2016.02.19 svn.r3266 for OlexSys, GUI svn.r5155)
;
_cell_angle_alpha 90
_cell_angle_beta 94.457(2)
_cell_angle_gamma 90
_cell_formula_units_Z 4
_cell_length_a 16.5999(4)
_cell_length_b 11.5487(2)
_cell_length_c 28.9601(7)
_cell_measurement_reflns_used 23376
_cell_measurement_temperature 100
_cell_measurement_theta_max 28.10
_cell_measurement_theta_min 1.90
_cell_volume 5535.1(2)
_computing_cell_refinement 'STOE X-AREA, PLATON (A.L.Spek, 2009)'
_computing_data_collection 'STOE X-AREA'
_computing_data_reduction 'STOE X-RED & LANA, PLATON (A.L.Spek, 2009)'
_computing_molecular_graphics 'Diamond 2/3, Olex2 (Dolomanov et al., 2009)'
_computing_publication_material 'MS Word, Olex2 (Dolomanov et al., 2009)'
_computing_structure_refinement 'SHELXL-2014/7 (Sheldrick, 2015)'
_computing_structure_solution 'SHELXS-2014/7 (Sheldrick, 2015)'
_diffrn_ambient_temperature 100
_diffrn_detector 'CMOS pixel detector'
_diffrn_detector_area_resol_mean 5.81
_diffrn_detector_type 'Dectris Pilatus 100k'
_diffrn_measured_fraction_theta_full 0.998
_diffrn_measured_fraction_theta_max 0.982
_diffrn_measurement_device 'four-circle diffractometer'
_diffrn_measurement_device_type 'STOE STADIVARI'
_diffrn_measurement_method '\w scans'
_diffrn_radiation_monochromator 'single reflection optic'
_diffrn_radiation_type MoK\a
_diffrn_radiation_wavelength 0.71073
_diffrn_reflns_av_R_equivalents 0.0854
_diffrn_reflns_av_unetI/netI 0.1179
_diffrn_reflns_Laue_measured_fraction_full 0.998
_diffrn_reflns_Laue_measured_fraction_max 0.982
_diffrn_reflns_limit_h_max 20
_diffrn_reflns_limit_h_min -19
_diffrn_reflns_limit_k_max 14
_diffrn_reflns_limit_k_min -14
_diffrn_reflns_limit_l_max 32
_diffrn_reflns_limit_l_min -35
_diffrn_reflns_number 45880
_diffrn_reflns_point_group_measured_fraction_full 0.982
_diffrn_reflns_point_group_measured_fraction_max 0.962
_diffrn_reflns_theta_full 25.242
_diffrn_reflns_theta_max 26.186
_diffrn_reflns_theta_min 1.943
_diffrn_source 'Mo LFF Sealed Tube'
_diffrn_source_type 'Xenocs Genix3D microfocus'
_exptl_absorpt_coefficient_mu 1.135
_exptl_absorpt_correction_T_max 0.9277
_exptl_absorpt_correction_T_min 0.6756
_exptl_absorpt_correction_type integration
_exptl_absorpt_process_details 'STOE X-RED, X-SHAPE & LANA'
_exptl_crystal_colour colourless
_exptl_crystal_colour_primary colourless
_exptl_crystal_density_diffrn 1.157
_exptl_crystal_description needle
_exptl_crystal_F_000 2080
_exptl_crystal_size_max 0.549
_exptl_crystal_size_mid 0.261
_exptl_crystal_size_min 0.076
_refine_diff_density_max 0.516
_refine_diff_density_min -0.704
_refine_diff_density_rms 0.069
_refine_ls_abs_structure_details
;
 Flack x determined using 5077 quotients [(I+)-(I-)]/[(I+)+(I-)]
 (Parsons, Flack and Wagner, Acta Cryst. B69 (2013) 249-259).
;
_refine_ls_abs_structure_Flack -0.021(4)
_refine_ls_extinction_method none
_refine_ls_goodness_of_fit_ref 0.935
_refine_ls_hydrogen_treatment constr
_refine_ls_matrix_type full
_refine_ls_number_parameters 1171
_refine_ls_number_reflns 21383
_refine_ls_number_restraints 1
_refine_ls_restrained_S_all 0.935
_refine_ls_R_factor_all 0.0880
_refine_ls_R_factor_gt 0.0520
_refine_ls_shift/su_max 0.001
_refine_ls_shift/su_mean 0.000
_refine_ls_structure_factor_coef Fsqd
_refine_ls_weighting_details 'w=1/[\s^2^(Fo^2^)+(0.0329P)^2^] where P=(Fo^2^+2Fc^2^)/3'
_refine_ls_weighting_scheme calc
_refine_ls_wR_factor_gt 0.0918
_refine_ls_wR_factor_ref 0.1037
_reflns_Friedel_coverage 0.862
_reflns_Friedel_fraction_full 0.963
_reflns_Friedel_fraction_max 0.940
_reflns_number_gt 15169
_reflns_number_total 21383
_reflns_threshold_expression 'I > 2\s(I)'
_cod_data_source_file om6b00523_si_002.cif
_cod_data_source_block 8
_cod_database_code 4088882
_shelx_space_group_comment
;
The symmetry employed for this shelxl refinement is uniquely defined
by the following loop, which should always be used as a source of
symmetry information in preference to the above space-group names.
They are only intended as comments.
;
_olex2_refinement_description
;
1. Fixed Uiso
 At 1.2 times of:
  All C(H) groups, All C(H,H) groups
 At 1.5 times of:
  All C(H,H,H) groups
2.a Ternary CH refined with riding coordinates:
 C6(H6), C14(H14), C27(H27), C35(H35), C54(H54), C62(H62), C75(H75), C83(H83)
2.b Secondary CH2 refined with riding coordinates:
 C98(H98A,H98B), C99(H99A,H99B), C100(H10A,H10B), C101(H10C,H10D), C102(H10E,
 H10F), C105(H10M,H10N), C106(H10O,H10P), C107(H10Q,H10R), C108(H10S,H10T),
 C109(H10U,H10V)
2.c Aromatic/amide H refined with riding coordinates:
 C9(H9), C10(H10), C11(H11), C12(H12), C13(H13), C17(H17), C18(H18), C19(H19),
 C20(H20), C21(H21), C30(H30), C31(H31), C32(H32), C33(H33), C34(H34), C38(H38),
  C39(H39), C40(H40), C41(H41), C42(H42), C57(H57), C58(H58), C59(H59),
 C60(H60), C61(H61), C65(H65), C66(H66), C67(H67), C68(H68), C69(H69), C78(H78),
  C79(H79), C80(H80), C81(H81), C82(H82), C86(H86), C87(H87), C88(H88),
 C89(H89), C90(H90)
2.d Idealised Me refined as rotating group:
 C3(H3A,H3B,H3C), C4(H4A,H4B,H4C), C5(H5A,H5B,H5C), C7(H7A,H7B,H7C), C15(H15A,
 H15B,H15C), C24(H24A,H24B,H24C), C25(H25A,H25B,H25C), C26(H26A,H26B,H26C),
 C28(H28A,H28B,H28C), C36(H36A,H36B,H36C), C43(H43A,H43B,H43C), C44(H44A,H44B,
 H44C), C45(H45A,H45B,H45C), C46(H46A,H46B,H46C), C47(H47A,H47B,H47C), C48(H48A,
 H48B,H48C), C51(H51A,H51B,H51C), C52(H52A,H52B,H52C), C53(H53A,H53B,H53C),
 C55(H55A,H55B,H55C), C63(H63A,H63B,H63C), C72(H72A,H72B,H72C), C73(H73A,H73B,
 H73C), C74(H74A,H74B,H74C), C76(H76A,H76B,H76C), C84(H84A,H84B,H84C), C91(H91A,
 H91B,H91C), C92(H92A,H92B,H92C), C93(H93A,H93B,H93C), C94(H94A,H94B,H94C),
 C95(H95A,H95B,H95C), C96(H96A,H96B,H96C), C97(H97A,H97B,H97C), C103(H10G,H10H,
 H10I), C104(H10J,H10K,H10L), C110(H11A,H11B,H11C)
;
_shelx_shelxl_version_number 2014/7
_olex2_submission_special_instructions 'No special instructions were received'

loop_
_space_group_symop_operation_xyz
'x, y, z'
'-x, y+1/2, -z'

loop_
_atom_site_label
_atom_site_type_symbol
_atom_site_fract_x
_atom_site_fract_y
_atom_site_fract_z
_atom_site_U_iso_or_equiv
_atom_site_adp_type
_atom_site_occupancy
_atom_site_site_symmetry_order
_atom_site_calc_flag
_atom_site_refinement_flags_posn
Y1 Y 0.32925(4) 0.64139(5) 0.83185(2) 0.02315(14) Uani 1 1 d .
Si1 Si 0.26919(12) 0.35469(16) 0.80937(6) 0.0315(4) Uani 1 1 d .
Si2 Si 0.43768(12) 0.40682(16) 0.79297(6) 0.0293(4) Uani 1 1 d .
N1 N 0.2737(3) 0.6306(5) 0.90463(16) 0.0277(12) Uani 1 1 d .
N2 N 0.1992(3) 0.7053(5) 0.84506(17) 0.0262(13) Uani 1 1 d .
N3 N 0.4316(3) 0.7804(5) 0.84052(16) 0.0249(12) Uani 1 1 d .
N4 N 0.3729(3) 0.7575(4) 0.77046(15) 0.0231(11) Uani 1 1 d .
N5 N 0.3461(3) 0.4545(5) 0.81039(16) 0.0260(12) Uani 1 1 d .
C1 C 0.2000(4) 0.6695(5) 0.8894(2) 0.0251(15) Uani 1 1 d .
C2 C 0.1218(4) 0.6732(6) 0.9168(2) 0.0344(17) Uani 1 1 d .
C3 C 0.1073(5) 0.7996(7) 0.9323(2) 0.0401(18) Uani 1 1 d .
H3A H 0.1489 0.8215 0.9566 0.060 Uiso 1 1 calc GR
H3B H 0.0539 0.8054 0.9444 0.060 Uiso 1 1 calc GR
H3C H 0.1098 0.8518 0.9058 0.060 Uiso 1 1 calc GR
C4 C 0.0482(4) 0.6283(7) 0.8868(2) 0.0373(17) Uani 1 1 d .
H4A H 0.0388 0.6774 0.8594 0.056 Uiso 1 1 calc GR
H4B H 0.0005 0.6304 0.9048 0.056 Uiso 1 1 calc GR
H4C H 0.0581 0.5486 0.8773 0.056 Uiso 1 1 calc GR
C5 C 0.1248(4) 0.5985(7) 0.9605(2) 0.042(2) Uani 1 1 d .
H5A H 0.1330 0.5173 0.9523 0.063 Uiso 1 1 calc GR
H5B H 0.0738 0.6062 0.9752 0.063 Uiso 1 1 calc GR
H5C H 0.1695 0.6242 0.9822 0.063 Uiso 1 1 calc GR
C6 C 0.2990(4) 0.5653(6) 0.9463(2) 0.0302(16) Uani 1 1 d .
H6 H 0.2561 0.5076 0.9522 0.036 Uiso 1 1 calc R
C7 C 0.3769(4) 0.4996(7) 0.9356(2) 0.0370(17) Uani 1 1 d .
H7A H 0.3645 0.4456 0.9099 0.056 Uiso 1 1 calc GR
H7B H 0.3976 0.4564 0.9631 0.056 Uiso 1 1 calc GR
H7C H 0.4177 0.5552 0.9270 0.056 Uiso 1 1 calc GR
C8 C 0.3163(4) 0.6399(8) 0.9895(2) 0.0358(16) Uani 1 1 d .
C9 C 0.3435(5) 0.5902(8) 1.0312(2) 0.046(2) Uani 1 1 d .
H9 H 0.3530 0.5091 1.0329 0.056 Uiso 1 1 calc R
C10 C 0.3574(5) 0.6589(9) 1.0714(2) 0.052(2) Uani 1 1 d .
H10 H 0.3765 0.6243 1.0999 0.062 Uiso 1 1 calc R
C11 C 0.3432(5) 0.7764(9) 1.0691(3) 0.052(2) Uani 1 1 d .
H11 H 0.3518 0.8226 1.0961 0.063 Uiso 1 1 calc R
C12 C 0.3169(5) 0.8265(8) 1.0281(2) 0.045(2) Uani 1 1 d .
H12 H 0.3074 0.9076 1.0267 0.054 Uiso 1 1 calc R
C13 C 0.3036(4) 0.7595(7) 0.9882(2) 0.0389(19) Uani 1 1 d .
H13 H 0.2858 0.7956 0.9597 0.047 Uiso 1 1 calc R
C14 C 0.1441(4) 0.7893(6) 0.8219(2) 0.0281(16) Uani 1 1 d .
H14 H 0.0983 0.8015 0.8418 0.034 Uiso 1 1 calc R
C15 C 0.1885(4) 0.9038(6) 0.8186(3) 0.0392(17) Uani 1 1 d .
H15A H 0.2087 0.9288 0.8497 0.059 Uiso 1 1 calc GR
H15B H 0.1513 0.9624 0.8048 0.059 Uiso 1 1 calc GR
H15C H 0.2339 0.8941 0.7993 0.059 Uiso 1 1 calc GR
C16 C 0.1091(4) 0.7425(7) 0.7752(2) 0.0281(14) Uani 1 1 d .
C17 C 0.0895(4) 0.6263(6) 0.7700(2) 0.0310(15) Uani 1 1 d .
H17 H 0.1012 0.5754 0.7954 0.037 Uiso 1 1 calc R
C18 C 0.0536(4) 0.5819(6) 0.7291(2) 0.0366(17) Uani 1 1 d .
H18 H 0.0402 0.5020 0.7267 0.044 Uiso 1 1 calc R
C19 C 0.0375(4) 0.6543(7) 0.6917(2) 0.0424(18) Uani 1 1 d .
H19 H 0.0127 0.6247 0.6635 0.051 Uiso 1 1 calc R
C20 C 0.0573(6) 0.7688(7) 0.6956(2) 0.051(2) Uani 1 1 d .
H20 H 0.0468 0.8190 0.6698 0.062 Uiso 1 1 calc R
C21 C 0.0926(5) 0.8122(7) 0.7368(2) 0.045(2) Uani 1 1 d .
H21 H 0.1059 0.8922 0.7388 0.054 Uiso 1 1 calc R
C22 C 0.4367(4) 0.8023(6) 0.7955(2) 0.0267(15) Uani 1 1 d .
C23 C 0.5108(4) 0.8678(6) 0.7766(2) 0.0279(14) Uani 1 1 d .
C24 C 0.5202(4) 0.8498(6) 0.7244(2) 0.0354(16) Uani 1 1 d .
H24A H 0.5245 0.7668 0.7179 0.053 Uiso 1 1 calc GR
H24B H 0.5691 0.8894 0.7158 0.053 Uiso 1 1 calc GR
H24C H 0.4729 0.8817 0.7063 0.053 Uiso 1 1 calc GR
C25 C 0.5007(4) 0.9998(6) 0.7838(2) 0.0347(17) Uani 1 1 d .
H25A H 0.4524 1.0269 0.7653 0.052 Uiso 1 1 calc GR
H25B H 0.5483 1.0404 0.7739 0.052 Uiso 1 1 calc GR
H25C H 0.4949 1.0157 0.8166 0.052 Uiso 1 1 calc GR
C26 C 0.5912(4) 0.8237(7) 0.8008(2) 0.0366(17) Uani 1 1 d .
H26A H 0.5907 0.8344 0.8343 0.055 Uiso 1 1 calc GR
H26B H 0.6363 0.8674 0.7894 0.055 Uiso 1 1 calc GR
H26C H 0.5977 0.7413 0.7939 0.055 Uiso 1 1 calc GR
C27 C 0.4703(4) 0.8511(6) 0.8789(2) 0.0282(14) Uani 1 1 d .
H27 H 0.5144 0.8978 0.8663 0.034 Uiso 1 1 calc R
C28 C 0.4071(4) 0.9352(6) 0.8953(2) 0.0355(17) Uani 1 1 d .
H28A H 0.3841 0.9808 0.8689 0.053 Uiso 1 1 calc GR
H28B H 0.4327 0.9873 0.9188 0.053 Uiso 1 1 calc GR
H28C H 0.3640 0.8914 0.9086 0.053 Uiso 1 1 calc GR
C29 C 0.5082(4) 0.7727(5) 0.9165(2) 0.0260(14) Uani 1 1 d .
C30 C 0.5540(4) 0.6782(6) 0.9046(2) 0.0341(17) Uani 1 1 d .
H30 H 0.5595 0.6626 0.8728 0.041 Uiso 1 1 calc R
C31 C 0.5917(4) 0.6062(7) 0.9377(2) 0.0412(18) Uani 1 1 d .
H31 H 0.6228 0.5422 0.9286 0.049 Uiso 1 1 calc R
C32 C 0.5838(4) 0.6278(8) 0.9844(2) 0.0411(18) Uani 1 1 d .
H32 H 0.6094 0.5786 1.0074 0.049 Uiso 1 1 calc R
C33 C 0.5389(4) 0.7207(7) 0.9972(2) 0.0374(17) Uani 1 1 d .
H33 H 0.5330 0.7354 1.0290 0.045 Uiso 1 1 calc R
C34 C 0.5022(5) 0.7927(7) 0.9637(2) 0.0370(18) Uani 1 1 d .
H34 H 0.4721 0.8574 0.9730 0.044 Uiso 1 1 calc R
C35 C 0.3566(4) 0.7433(6) 0.71990(18) 0.0265(13) Uani 1 1 d .
H35 H 0.4072 0.7155 0.7068 0.032 Uiso 1 1 calc R
C36 C 0.2924(4) 0.6490(7) 0.71248(19) 0.0298(14) Uani 1 1 d .
H36A H 0.3130 0.5765 0.7264 0.045 Uiso 1 1 calc GR
H36B H 0.2792 0.6377 0.6792 0.045 Uiso 1 1 calc GR
H36C H 0.2436 0.6725 0.7271 0.045 Uiso 1 1 calc GR
C37 C 0.3292(4) 0.8534(6) 0.6947(2) 0.0272(14) Uani 1 1 d .
C38 C 0.3123(4) 0.9559(6) 0.7173(2) 0.0269(15) Uani 1 1 d .
H38 H 0.3177 0.9583 0.7502 0.032 Uiso 1 1 calc R
C39 C 0.2876(4) 1.0547(6) 0.6928(2) 0.0316(15) Uani 1 1 d .
H39 H 0.2769 1.1239 0.7090 0.038 Uiso 1 1 calc R
C40 C 0.2783(4) 1.0527(7) 0.6446(2) 0.0340(16) Uani 1 1 d .
H40 H 0.2620 1.1204 0.6278 0.041 Uiso 1 1 calc R
C41 C 0.2933(4) 0.9510(6) 0.6217(2) 0.0306(15) Uani 1 1 d .
H41 H 0.2868 0.9487 0.5888 0.037 Uiso 1 1 calc R
C42 C 0.3176(4) 0.8524(6) 0.6462(2) 0.0302(15) Uani 1 1 d .
H42 H 0.3267 0.7828 0.6299 0.036 Uiso 1 1 calc R
C43 C 0.1950(4) 0.3891(6) 0.8521(2) 0.0358(17) Uani 1 1 d .
H43A H 0.2207 0.3806 0.8835 0.054 Uiso 1 1 calc GR
H43B H 0.1490 0.3359 0.8479 0.054 Uiso 1 1 calc GR
H43C H 0.1760 0.4689 0.8475 0.054 Uiso 1 1 calc GR
C44 C 0.3016(5) 0.2022(6) 0.8248(3) 0.048(2) Uani 1 1 d .
H44A H 0.3436 0.1777 0.8049 0.072 Uiso 1 1 calc GR
H44B H 0.2550 0.1502 0.8202 0.072 Uiso 1 1 calc GR
H44C H 0.3230 0.1995 0.8573 0.072 Uiso 1 1 calc GR
C45 C 0.2124(5) 0.3485(7) 0.7513(2) 0.0412(18) Uani 1 1 d .
H45A H 0.1848 0.4224 0.7449 0.062 Uiso 1 1 calc GR
H45B H 0.1725 0.2859 0.7508 0.062 Uiso 1 1 calc GR
H45C H 0.2502 0.3339 0.7275 0.062 Uiso 1 1 calc GR
C46 C 0.5044(4) 0.5313(6) 0.7801(3) 0.0380(17) Uani 1 1 d .
H46A H 0.4834 0.5688 0.7513 0.057 Uiso 1 1 calc GR
H46B H 0.5593 0.5030 0.7767 0.057 Uiso 1 1 calc GR
H46C H 0.5054 0.5873 0.8056 0.057 Uiso 1 1 calc GR
C47 C 0.4295(5) 0.3197(7) 0.7383(2) 0.0383(18) Uani 1 1 d .
H47A H 0.3997 0.2481 0.7433 0.058 Uiso 1 1 calc GR
H47B H 0.4838 0.3007 0.7295 0.058 Uiso 1 1 calc GR
H47C H 0.4008 0.3648 0.7135 0.058 Uiso 1 1 calc GR
C48 C 0.4952(5) 0.3223(7) 0.8393(2) 0.0412(18) Uani 1 1 d .
H48A H 0.5045 0.3704 0.8670 0.062 Uiso 1 1 calc GR
H48B H 0.5472 0.2984 0.8285 0.062 Uiso 1 1 calc GR
H48C H 0.4641 0.2534 0.8466 0.062 Uiso 1 1 calc GR
Y2 Y 0.22349(4) 0.73721(5) 0.40086(2) 0.02255(14) Uani 1 1 d .
Si3 Si 0.17077(12) 1.02458(16) 0.42320(6) 0.0310(4) Uani 1 1 d .
Si4 Si 0.33642(12) 0.98920(17) 0.39609(7) 0.0304(4) Uani 1 1 d .
N6 N 0.1054(3) 0.7275(5) 0.34993(15) 0.0242(11) Uani 1 1 d .
N7 N 0.1039(3) 0.6537(5) 0.42032(16) 0.0220(11) Uani 1 1 d .
N8 N 0.3144(3) 0.6076(4) 0.37231(17) 0.0243(12) Uani 1 1 d .
N9 N 0.3289(3) 0.6423(5) 0.44739(16) 0.0285(11) Uani 1 1 d .
N10 N 0.2438(3) 0.9317(4) 0.40705(17) 0.0246(12) Uani 1 1 d .
C49 C 0.0582(4) 0.6836(5) 0.3819(2) 0.0236(14) Uani 1 1 d .
C50 C -0.0349(4) 0.6701(5) 0.3781(2) 0.0286(15) Uani 1 1 d .
C51 C -0.0822(4) 0.7371(7) 0.3388(2) 0.0341(15) Uani 1 1 d .
H51A H -0.1401 0.7213 0.3395 0.051 Uiso 1 1 calc GR
H51B H -0.0642 0.7124 0.3089 0.051 Uiso 1 1 calc GR
H51C H -0.0724 0.8203 0.3428 0.051 Uiso 1 1 calc GR
C52 C -0.0727(4) 0.7146(6) 0.4223(2) 0.0329(17) Uani 1 1 d .
H52A H -0.0666 0.7989 0.4245 0.049 Uiso 1 1 calc GR
H52B H -0.0451 0.6783 0.4498 0.049 Uiso 1 1 calc GR
H52C H -0.1303 0.6947 0.4206 0.049 Uiso 1 1 calc GR
C53 C -0.0540(4) 0.5419(6) 0.3685(3) 0.0363(17) Uani 1 1 d .
H53A H -0.0242 0.4940 0.3920 0.054 Uiso 1 1 calc GR
H53B H -0.0379 0.5211 0.3377 0.054 Uiso 1 1 calc GR
H53C H -0.1122 0.5287 0.3697 0.054 Uiso 1 1 calc GR
C54 C 0.0790(4) 0.7853(6) 0.3062(2) 0.0263(14) Uani 1 1 d .
H54 H 0.0321 0.8368 0.3114 0.032 Uiso 1 1 calc R
C55 C 0.1497(4) 0.8598(6) 0.2929(2) 0.0312(16) Uani 1 1 d .
H55A H 0.1618 0.9189 0.3168 0.047 Uiso 1 1 calc GR
H55B H 0.1354 0.8976 0.2631 0.047 Uiso 1 1 calc GR
H55C H 0.1974 0.8108 0.2904 0.047 Uiso 1 1 calc GR
C56 C 0.0550(4) 0.7029(6) 0.2664(2) 0.0308(17) Uani 1 1 d .
C57 C 0.0201(4) 0.7474(8) 0.2247(2) 0.0402(18) Uani 1 1 d .
H57 H 0.0107 0.8284 0.2218 0.048 Uiso 1 1 calc R
C58 C -0.0009(5) 0.6755(7) 0.1877(2) 0.046(2) Uani 1 1 d .
H58 H -0.0243 0.7076 0.1596 0.055 Uiso 1 1 calc R
C59 C 0.0116(5) 0.5577(8) 0.1910(3) 0.045(2) Uani 1 1 d .
H59 H -0.0032 0.5085 0.1654 0.054 Uiso 1 1 calc R
C60 C 0.0453(4) 0.5134(7) 0.2313(3) 0.0431(19) Uani 1 1 d .
H60 H 0.0546 0.4324 0.2338 0.052 Uiso 1 1 calc R
C61 C 0.0664(4) 0.5840(7) 0.2688(3) 0.0364(18) Uani 1 1 d .
H61 H 0.0891 0.5505 0.2968 0.044 Uiso 1 1 calc R
C62 C 0.0823(4) 0.5653(6) 0.4544(2) 0.0283(15) Uani 1 1 d .
H62 H 0.0223 0.5544 0.4513 0.034 Uiso 1 1 calc R
C63 C 0.1222(5) 0.4508(6) 0.4429(2) 0.0393(18) Uani 1 1 d .
H63A H 0.1057 0.4293 0.4108 0.059 Uiso 1 1 calc GR
H63B H 0.1055 0.3902 0.4638 0.059 Uiso 1 1 calc GR
H63C H 0.1811 0.4595 0.4466 0.059 Uiso 1 1 calc GR
C64 C 0.1070(4) 0.6078(6) 0.5035(2) 0.0287(15) Uani 1 1 d .
C65 C 0.1419(4) 0.5362(7) 0.5376(2) 0.0362(17) Uani 1 1 d .
H65 H 0.1527 0.4578 0.5303 0.043 Uiso 1 1 calc R
C66 C 0.1617(4) 0.5760(8) 0.5825(3) 0.045(2) Uani 1 1 d .
H66 H 0.1856 0.5250 0.6054 0.054 Uiso 1 1 calc R
C67 C 0.1464(5) 0.6888(9) 0.5935(3) 0.050(2) Uani 1 1 d .
H67 H 0.1604 0.7166 0.6240 0.060 Uiso 1 1 calc R
C68 C 0.1106(4) 0.7621(7) 0.5604(2) 0.0421(19) Uani 1 1 d .
H68 H 0.0996 0.8403 0.5680 0.051 Uiso 1 1 calc R
C69 C 0.0906(4) 0.7209(7) 0.5155(2) 0.0371(17) Uani 1 1 d .
H69 H 0.0652 0.7714 0.4929 0.045 Uiso 1 1 calc R
C70 C 0.3635(4) 0.5954(5) 0.4114(2) 0.0247(14) Uani 1 1 d .
C71 C 0.4493(4) 0.5388(6) 0.4108(2) 0.0311(15) Uani 1 1 d .
C72 C 0.4412(5) 0.4056(6) 0.4082(3) 0.0389(18) Uani 1 1 d .
H72A H 0.4188 0.3768 0.4364 0.058 Uiso 1 1 calc GR
H72B H 0.4946 0.3711 0.4055 0.058 Uiso 1 1 calc GR
H72C H 0.4052 0.3843 0.3811 0.058 Uiso 1 1 calc GR
C73 C 0.5071(4) 0.5637(7) 0.4538(2) 0.0404(18) Uani 1 1 d .
H73A H 0.5146 0.6475 0.4572 0.061 Uiso 1 1 calc GR
H73B H 0.5595 0.5269 0.4501 0.061 Uiso 1 1 calc GR
H73C H 0.4842 0.5325 0.4814 0.061 Uiso 1 1 calc GR
C74 C 0.4942(4) 0.5876(7) 0.3703(2) 0.0372(18) Uani 1 1 d .
H74A H 0.4609 0.5768 0.3412 0.056 Uiso 1 1 calc GR
H74B H 0.5456 0.5466 0.3687 0.056 Uiso 1 1 calc GR
H74C H 0.5047 0.6703 0.3754 0.056 Uiso 1 1 calc GR
C75 C 0.3146(4) 0.5280(6) 0.3320(2) 0.0319(15) Uani 1 1 d .
H75 H 0.3689 0.4902 0.3330 0.038 Uiso 1 1 calc R
C76 C 0.2516(5) 0.4327(6) 0.3371(2) 0.0361(17) Uani 1 1 d .
H76A H 0.2618 0.3948 0.3673 0.054 Uiso 1 1 calc GR
H76B H 0.2552 0.3754 0.3124 0.054 Uiso 1 1 calc GR
H76C H 0.1974 0.4670 0.3349 0.054 Uiso 1 1 calc GR
C77 C 0.3027(4) 0.5959(6) 0.2868(2) 0.0271(15) Uani 1 1 d .
C78 C 0.3412(4) 0.7025(6) 0.2824(2) 0.0312(16) Uani 1 1 d .
H78 H 0.3718 0.7351 0.3083 0.037 Uiso 1 1 calc R
C79 C 0.3350(5) 0.7610(7) 0.2405(2) 0.043(2) Uani 1 1 d .
H79 H 0.3622 0.8328 0.2379 0.052 Uiso 1 1 calc R
C80 C 0.2899(4) 0.7162(8) 0.2025(2) 0.043(2) Uani 1 1 d .
H80 H 0.2852 0.7574 0.1740 0.052 Uiso 1 1 calc R
C81 C 0.2521(5) 0.6113(8) 0.2066(2) 0.045(2) Uani 1 1 d .
H81 H 0.2207 0.5801 0.1807 0.054 Uiso 1 1 calc R
C82 C 0.2589(4) 0.5506(7) 0.2479(2) 0.0371(18) Uani 1 1 d .
H82 H 0.2335 0.4772 0.2497 0.044 Uiso 1 1 calc R
C83 C 0.3645(4) 0.6682(6) 0.4944(2) 0.0290(16) Uani 1 1 d .
H83 H 0.4219 0.6930 0.4928 0.035 Uiso 1 1 calc R
C84 C 0.3158(4) 0.7678(6) 0.5120(2) 0.0363(17) Uani 1 1 d .
H84A H 0.3189 0.8343 0.4912 0.054 Uiso 1 1 calc GR
H84B H 0.3379 0.7895 0.5432 0.054 Uiso 1 1 calc GR
H84C H 0.2593 0.7441 0.5130 0.054 Uiso 1 1 calc GR
C85 C 0.3611(4) 0.5653(6) 0.5275(2) 0.0317(16) Uani 1 1 d .
C86 C 0.3312(4) 0.4580(7) 0.5141(2) 0.0371(17) Uani 1 1 d .
H86 H 0.3124 0.4449 0.4827 0.044 Uiso 1 1 calc R
C87 C 0.3282(4) 0.3675(7) 0.5466(3) 0.0433(19) Uani 1 1 d .
H87 H 0.3089 0.2933 0.5368 0.052 Uiso 1 1 calc R
C88 C 0.3530(5) 0.3864(8) 0.5923(3) 0.046(2) Uani 1 1 d .
H88 H 0.3489 0.3262 0.6143 0.055 Uiso 1 1 calc R
C89 C 0.3836(5) 0.4922(8) 0.6059(2) 0.045(2) Uani 1 1 d .
H89 H 0.4017 0.5049 0.6374 0.054 Uiso 1 1 calc R
C90 C 0.3884(4) 0.5804(7) 0.5742(2) 0.0353(17) Uani 1 1 d .
H90 H 0.4106 0.6528 0.5841 0.042 Uiso 1 1 calc R
C91 C 0.0672(4) 0.9623(6) 0.4147(2) 0.0342(17) Uani 1 1 d .
H91A H 0.0524 0.9521 0.3815 0.051 Uiso 1 1 calc GR
H91B H 0.0286 1.0150 0.4278 0.051 Uiso 1 1 calc GR
H91C H 0.0659 0.8871 0.4303 0.051 Uiso 1 1 calc GR
C92 C 0.1643(5) 1.1621(6) 0.3895(3) 0.0432(19) Uani 1 1 d .
H92A H 0.2157 1.2039 0.3943 0.065 Uiso 1 1 calc GR
H92B H 0.1207 1.2101 0.4001 0.065 Uiso 1 1 calc GR
H92C H 0.1532 1.1445 0.3565 0.065 Uiso 1 1 calc GR
C93 C 0.1847(6) 1.0633(8) 0.4860(3) 0.056(2) Uani 1 1 d .
H93A H 0.1786 0.9937 0.5048 0.084 Uiso 1 1 calc GR
H93B H 0.1439 1.1205 0.4932 0.084 Uiso 1 1 calc GR
H93C H 0.2387 1.0959 0.4929 0.084 Uiso 1 1 calc GR
C94 C 0.4161(4) 0.8756(7) 0.4021(3) 0.044(2) Uani 1 1 d .
H94A H 0.4261 0.8542 0.4348 0.066 Uiso 1 1 calc GR
H94B H 0.4661 0.9055 0.3907 0.066 Uiso 1 1 calc GR
H94C H 0.3982 0.8072 0.3841 0.066 Uiso 1 1 calc GR
C95 C 0.3723(5) 1.1075(7) 0.4368(3) 0.048(2) Uani 1 1 d .
H95A H 0.3371 1.1752 0.4319 0.071 Uiso 1 1 calc GR
H95B H 0.4278 1.1287 0.4311 0.071 Uiso 1 1 calc GR
H95C H 0.3708 1.0805 0.4688 0.071 Uiso 1 1 calc GR
C96 C 0.3385(5) 1.0493(7) 0.3361(2) 0.0445(19) Uani 1 1 d .
H96A H 0.3183 0.9909 0.3135 0.067 Uiso 1 1 calc GR
H96B H 0.3942 1.0699 0.3303 0.067 Uiso 1 1 calc GR
H96C H 0.3043 1.1184 0.3330 0.067 Uiso 1 1 calc GR
C97 C 0.9718(7) 0.3009(11) 0.9363(4) 0.084(3) Uani 1 1 d .
H97A H 0.9834 0.2874 0.9695 0.126 Uiso 1 1 calc GR
H97B H 1.0189 0.3368 0.9236 0.126 Uiso 1 1 calc GR
H97C H 0.9599 0.2270 0.9206 0.126 Uiso 1 1 calc GR
C98 C 0.8994(8) 0.3808(15) 0.9287(5) 0.120(5) Uani 1 1 d .
H98A H 0.8522 0.3431 0.9412 0.144 Uiso 1 1 calc R
H98B H 0.9108 0.4530 0.9465 0.144 Uiso 1 1 calc R
C99 C 0.8779(8) 0.4118(11) 0.8790(4) 0.093(4) Uani 1 1 d .
H99A H 0.8631 0.3402 0.8615 0.112 Uiso 1 1 calc R
H99B H 0.9261 0.4451 0.8658 0.112 Uiso 1 1 calc R
C100 C 0.8081(7) 0.4981(12) 0.8719(4) 0.092(4) Uani 1 1 d .
H10A H 0.8193 0.5628 0.8939 0.110 Uiso 1 1 calc R
H10B H 0.7586 0.4590 0.8809 0.110 Uiso 1 1 calc R
C101 C 0.7883(8) 0.5525(11) 0.8220(4) 0.093(4) Uani 1 1 d .
H10C H 0.7728 0.4894 0.8000 0.111 Uiso 1 1 calc R
H10D H 0.7412 0.6048 0.8231 0.111 Uiso 1 1 calc R
C102 C 0.8542(7) 0.6165(12) 0.8048(4) 0.097(4) Uani 1 1 d .
H10E H 0.8978 0.5622 0.7979 0.116 Uiso 1 1 calc R
H10F H 0.8762 0.6712 0.8289 0.116 Uiso 1 1 calc R
C103 C 0.8261(8) 0.6845(9) 0.7605(3) 0.087(4) Uani 1 1 d .
H10G H 0.7764 0.7269 0.7655 0.130 Uiso 1 1 calc GR
H10H H 0.8158 0.6303 0.7347 0.130 Uiso 1 1 calc GR
H10I H 0.8683 0.7393 0.7532 0.130 Uiso 1 1 calc GR
C104 C 0.1732(11) 0.1057(11) -0.0565(5) 0.134(6) Uani 1 1 d .
H10J H 0.1827 0.1143 -0.0893 0.200 Uiso 1 1 calc GR
H10K H 0.1153 0.0942 -0.0535 0.200 Uiso 1 1 calc GR
H10L H 0.2033 0.0386 -0.0436 0.200 Uiso 1 1 calc GR
C105 C 0.2002(7) 0.2094(9) -0.0315(3) 0.076(3) Uani 1 1 d .
H10M H 0.1694 0.2752 -0.0459 0.091 Uiso 1 1 calc R
H10N H 0.2575 0.2215 -0.0374 0.091 Uiso 1 1 calc R
C106 C 0.1948(6) 0.2186(10) 0.0187(3) 0.075(3) Uani 1 1 d .
H10O H 0.2178 0.1473 0.0334 0.089 Uiso 1 1 calc R
H10P H 0.1371 0.2219 0.0248 0.089 Uiso 1 1 calc R
C107 C 0.2388(8) 0.3254(10) 0.0424(4) 0.084(3) Uani 1 1 d .
H10Q H 0.2973 0.3184 0.0383 0.101 Uiso 1 1 calc R
H10R H 0.2192 0.3961 0.0258 0.101 Uiso 1 1 calc R
C108 C 0.2290(7) 0.3425(11) 0.0928(4) 0.083(3) Uani 1 1 d .
H10S H 0.2432 0.2691 0.1091 0.099 Uiso 1 1 calc R
H10T H 0.2685 0.4017 0.1047 0.099 Uiso 1 1 calc R
C109 C 0.1476(7) 0.3785(10) 0.1053(4) 0.076(3) Uani 1 1 d .
H10U H 0.1498 0.3899 0.1392 0.091 Uiso 1 1 calc R
H10V H 0.1093 0.3146 0.0974 0.091 Uiso 1 1 calc R
C110 C 0.1150(8) 0.4869(13) 0.0822(4) 0.110(5) Uani 1 1 d .
H11A H 0.1028 0.4722 0.0490 0.165 Uiso 1 1 calc GR
H11B H 0.1553 0.5487 0.0863 0.165 Uiso 1 1 calc GR
H11C H 0.0656 0.5104 0.0960 0.165 Uiso 1 1 calc GR

loop_
_atom_site_aniso_label
_atom_site_aniso_U_11
_atom_site_aniso_U_22
_atom_site_aniso_U_33
_atom_site_aniso_U_23
_atom_site_aniso_U_13
_atom_site_aniso_U_12
Y1 0.0265(3) 0.0222(3) 0.0207(3) -0.0006(3) 0.0013(2) 0.0000(3)
Si1 0.0366(11) 0.0223(10) 0.0348(10) -0.0005(8) -0.0026(8) -0.0009(8)
Si2 0.0331(11) 0.0257(11) 0.0283(10) -0.0031(8) -0.0023(8) 0.0058(9)
N1 0.028(3) 0.026(3) 0.028(3) 0.003(3) -0.004(2) -0.001(3)
N2 0.031(3) 0.024(3) 0.024(3) 0.002(2) 0.005(2) 0.000(2)
N3 0.029(3) 0.028(3) 0.018(2) 0.004(2) 0.001(2) 0.002(2)
N4 0.027(3) 0.021(3) 0.021(2) 0.002(2) 0.000(2) 0.001(2)
N5 0.026(3) 0.028(3) 0.024(3) -0.004(2) 0.002(2) 0.004(2)
C1 0.030(3) 0.022(4) 0.024(3) -0.006(3) 0.008(3) -0.006(3)
C2 0.034(4) 0.038(5) 0.033(4) -0.006(3) 0.010(3) -0.007(3)
C3 0.034(4) 0.052(5) 0.035(4) -0.003(4) 0.009(3) -0.006(4)
C4 0.029(3) 0.046(5) 0.038(4) 0.000(4) 0.007(3) -0.001(4)
C5 0.032(4) 0.059(6) 0.036(4) 0.008(3) 0.012(3) -0.012(4)
C6 0.029(4) 0.038(4) 0.023(3) 0.003(3) -0.001(3) -0.002(3)
C7 0.039(4) 0.042(5) 0.029(3) 0.004(3) -0.003(3) 0.010(4)
C8 0.029(4) 0.059(5) 0.020(3) 0.005(4) 0.005(3) -0.010(4)
C9 0.035(4) 0.073(6) 0.032(4) 0.004(4) 0.004(3) -0.002(4)
C10 0.044(5) 0.088(8) 0.023(4) 0.001(4) 0.000(3) -0.006(5)
C11 0.040(5) 0.079(7) 0.039(4) -0.013(4) 0.007(4) -0.013(4)
C12 0.037(4) 0.064(6) 0.034(4) -0.015(4) 0.005(3) -0.017(4)
C13 0.034(4) 0.054(6) 0.029(3) -0.002(3) 0.007(3) -0.010(4)
C14 0.029(4) 0.026(4) 0.030(4) 0.001(3) 0.006(3) 0.000(3)
C15 0.034(4) 0.028(4) 0.055(5) 0.000(3) 0.005(3) 0.002(3)
C16 0.022(3) 0.031(4) 0.031(3) 0.006(3) 0.004(2) 0.004(3)
C17 0.029(3) 0.033(4) 0.030(3) 0.003(3) -0.005(3) -0.006(3)
C18 0.041(4) 0.033(4) 0.035(4) 0.002(3) 0.000(3) -0.003(3)
C19 0.048(4) 0.045(5) 0.032(4) -0.005(4) -0.009(3) 0.009(4)
C20 0.090(7) 0.041(5) 0.022(4) 0.003(3) -0.003(4) 0.022(4)
C21 0.072(6) 0.031(4) 0.032(4) 0.005(3) 0.006(4) 0.014(4)
C22 0.031(4) 0.021(4) 0.028(3) 0.000(3) 0.003(3) 0.006(3)
C23 0.029(4) 0.027(4) 0.028(3) 0.005(3) 0.004(3) 0.001(3)
C24 0.039(4) 0.034(4) 0.035(4) 0.004(3) 0.012(3) 0.001(3)
C25 0.040(4) 0.028(4) 0.037(4) 0.005(3) 0.005(3) -0.003(3)
C26 0.034(4) 0.036(4) 0.040(4) 0.008(3) 0.004(3) -0.001(3)
C27 0.035(4) 0.024(4) 0.025(3) 0.000(3) 0.001(3) -0.002(3)
C28 0.043(4) 0.028(4) 0.036(4) -0.005(3) 0.004(3) 0.004(3)
C29 0.025(3) 0.022(4) 0.030(3) -0.002(3) -0.001(3) -0.003(3)
C30 0.039(4) 0.035(4) 0.028(3) 0.006(3) -0.002(3) 0.005(3)
C31 0.036(4) 0.041(5) 0.046(4) 0.008(3) 0.002(3) 0.011(3)
C32 0.042(4) 0.049(5) 0.031(4) 0.015(4) -0.007(3) -0.007(4)
C33 0.036(4) 0.052(5) 0.025(3) 0.003(3) 0.002(3) -0.013(4)
C34 0.037(4) 0.042(5) 0.032(4) -0.007(3) 0.002(3) -0.011(4)
C35 0.032(3) 0.025(3) 0.022(3) 0.000(3) 0.001(2) 0.008(3)
C36 0.037(4) 0.028(4) 0.024(3) -0.004(3) 0.001(3) -0.001(3)
C37 0.026(3) 0.028(4) 0.028(3) -0.001(3) 0.003(3) 0.004(3)
C38 0.031(4) 0.032(4) 0.018(3) 0.002(3) 0.000(3) 0.005(3)
C39 0.029(4) 0.033(4) 0.032(4) -0.002(3) 0.000(3) 0.007(3)
C40 0.023(3) 0.038(4) 0.041(4) 0.008(3) -0.002(3) 0.000(3)
C41 0.033(4) 0.038(4) 0.021(3) 0.002(3) 0.001(3) 0.002(3)
C42 0.033(4) 0.035(4) 0.023(3) -0.001(3) 0.005(3) 0.004(3)
C43 0.040(4) 0.031(4) 0.037(4) -0.002(3) 0.002(3) -0.011(3)
C44 0.051(5) 0.027(4) 0.067(5) 0.004(4) 0.003(4) -0.003(3)
C45 0.040(4) 0.038(5) 0.045(4) -0.010(4) -0.004(3) 0.003(4)
C46 0.032(4) 0.030(4) 0.053(4) -0.006(4) 0.006(3) 0.004(3)
C47 0.040(4) 0.043(5) 0.032(4) -0.011(3) 0.000(3) 0.007(3)
C48 0.037(4) 0.049(5) 0.036(4) -0.002(4) -0.001(3) 0.015(4)
Y2 0.0217(3) 0.0204(3) 0.0256(3) 0.0009(3) 0.0021(2) -0.0002(3)
Si3 0.0382(11) 0.0228(10) 0.0329(10) -0.0045(8) 0.0082(8) 0.0001(8)
Si4 0.0298(10) 0.0254(10) 0.0360(10) -0.0009(8) 0.0020(8) -0.0068(8)
N6 0.025(3) 0.022(3) 0.025(2) 0.001(2) 0.004(2) -0.002(3)
N7 0.023(3) 0.018(3) 0.026(2) -0.001(2) 0.003(2) 0.002(2)
N8 0.024(3) 0.019(3) 0.029(3) 0.001(2) 0.003(2) -0.002(2)
N9 0.029(3) 0.030(3) 0.028(3) -0.003(3) 0.005(2) 0.001(3)
N10 0.025(3) 0.021(3) 0.029(3) -0.003(2) 0.005(2) -0.001(2)
C49 0.022(3) 0.021(3) 0.028(3) -0.002(2) 0.006(3) -0.005(3)
C50 0.025(3) 0.028(4) 0.033(3) 0.004(3) 0.003(3) -0.004(3)
C51 0.021(3) 0.043(4) 0.038(3) 0.008(4) 0.002(3) -0.001(4)
C52 0.020(3) 0.043(5) 0.037(3) 0.008(3) 0.009(3) 0.007(3)
C53 0.027(4) 0.034(4) 0.047(4) 0.007(3) 0.003(3) -0.007(3)
C54 0.025(3) 0.031(4) 0.023(3) 0.003(3) 0.002(3) -0.003(3)
C55 0.032(4) 0.031(4) 0.030(3) 0.005(3) 0.002(3) -0.005(3)
C56 0.024(4) 0.035(5) 0.035(4) 0.002(3) 0.010(3) 0.001(3)
C57 0.040(4) 0.053(5) 0.027(3) 0.000(4) 0.004(3) -0.002(4)
C58 0.045(5) 0.065(6) 0.028(4) -0.004(3) 0.005(3) 0.001(4)
C59 0.032(4) 0.058(6) 0.046(5) -0.018(4) 0.008(4) -0.006(4)
C60 0.035(4) 0.041(5) 0.053(5) -0.013(4) 0.007(4) -0.008(4)
C61 0.026(4) 0.045(5) 0.038(4) -0.004(4) 0.000(3) 0.000(3)
C62 0.025(3) 0.027(4) 0.034(4) 0.005(3) 0.006(3) 0.001(3)
C63 0.050(5) 0.028(4) 0.041(4) 0.010(3) 0.006(3) -0.001(3)
C64 0.025(3) 0.034(4) 0.028(3) 0.008(3) 0.007(3) -0.007(3)
C65 0.029(4) 0.045(5) 0.036(4) 0.011(3) 0.008(3) -0.009(3)
C66 0.028(4) 0.070(7) 0.038(4) 0.017(4) 0.005(3) -0.007(4)
C67 0.037(4) 0.087(7) 0.027(4) -0.001(4) 0.002(3) -0.011(4)
C68 0.041(4) 0.052(6) 0.035(4) -0.006(4) 0.008(3) 0.002(4)
C69 0.043(4) 0.040(5) 0.029(3) 0.001(3) 0.005(3) 0.002(4)
C70 0.018(3) 0.019(3) 0.037(4) 0.001(3) 0.005(3) 0.003(3)
C71 0.027(4) 0.031(4) 0.036(4) 0.002(3) 0.005(3) 0.005(3)
C72 0.037(4) 0.035(4) 0.045(4) 0.005(3) 0.009(3) 0.009(3)
C73 0.026(4) 0.051(5) 0.043(4) 0.001(4) 0.002(3) 0.006(3)
C74 0.023(4) 0.046(5) 0.044(4) 0.002(3) 0.012(3) 0.008(3)
C75 0.033(4) 0.034(4) 0.030(3) 0.002(3) 0.004(3) -0.002(3)
C76 0.048(5) 0.024(4) 0.037(4) 0.001(3) 0.002(3) -0.005(3)
C77 0.020(3) 0.032(4) 0.030(3) -0.001(3) 0.008(3) 0.003(3)
C78 0.033(4) 0.034(4) 0.028(3) 0.001(3) 0.011(3) -0.001(3)
C79 0.048(5) 0.042(5) 0.041(4) 0.009(4) 0.015(4) 0.005(4)
C80 0.037(4) 0.062(6) 0.031(4) 0.017(4) 0.010(3) 0.009(4)
C81 0.035(4) 0.067(6) 0.033(4) 0.001(4) 0.006(3) -0.001(4)
C82 0.033(4) 0.045(5) 0.033(4) -0.005(3) 0.005(3) 0.005(4)
C83 0.025(3) 0.034(4) 0.028(3) -0.001(3) -0.002(3) -0.001(3)
C84 0.043(4) 0.031(4) 0.034(4) -0.003(3) -0.005(3) 0.005(3)
C85 0.023(4) 0.031(4) 0.042(4) 0.006(3) 0.007(3) 0.008(3)
C86 0.034(4) 0.039(5) 0.038(4) 0.003(3) 0.004(3) 0.003(3)
C87 0.036(4) 0.035(4) 0.060(5) 0.013(4) 0.007(4) 0.006(3)
C88 0.035(4) 0.056(6) 0.048(5) 0.023(4) 0.005(3) 0.012(4)
C89 0.035(4) 0.068(6) 0.033(4) 0.010(4) 0.008(3) 0.017(4)
C90 0.028(4) 0.045(5) 0.032(4) 0.006(3) -0.001(3) 0.013(3)
C91 0.030(4) 0.028(4) 0.046(4) 0.000(3) 0.011(3) 0.004(3)
C92 0.042(4) 0.022(4) 0.066(5) 0.007(4) 0.009(4) 0.000(3)
C93 0.064(6) 0.065(6) 0.041(4) -0.020(4) 0.011(4) 0.004(5)
C94 0.027(4) 0.033(4) 0.073(5) 0.006(4) 0.009(4) -0.008(3)
C95 0.045(5) 0.037(5) 0.060(5) -0.010(4) -0.008(4) -0.015(4)
C96 0.040(4) 0.051(5) 0.043(4) 0.009(4) 0.008(3) -0.013(4)
C97 0.083(8) 0.093(9) 0.077(7) 0.001(6) 0.017(6) 0.001(7)
C98 0.084(10) 0.147(15) 0.133(12) 0.038(10) 0.032(9) 0.009(10)
C99 0.101(9) 0.076(8) 0.111(10) -0.023(7) 0.060(8) -0.037(7)
C100 0.071(8) 0.112(10) 0.096(8) 0.002(7) 0.033(6) 0.000(7)
C101 0.106(9) 0.084(8) 0.096(8) -0.041(7) 0.052(7) -0.034(7)
C102 0.071(7) 0.111(11) 0.108(9) -0.063(8) 0.006(6) 0.002(7)
C103 0.126(10) 0.064(7) 0.064(6) 0.009(5) -0.027(6) 0.010(7)
C104 0.187(17) 0.058(8) 0.144(12) -0.012(8) -0.061(11) -0.015(9)
C105 0.089(8) 0.069(8) 0.070(6) 0.004(5) 0.003(5) 0.012(6)
C106 0.074(7) 0.069(8) 0.080(7) 0.017(6) 0.002(5) -0.006(6)
C107 0.095(9) 0.076(8) 0.081(7) -0.011(6) 0.001(6) 0.003(7)
C108 0.099(9) 0.072(8) 0.079(7) 0.018(6) 0.019(6) 0.008(7)
C109 0.083(8) 0.080(8) 0.067(6) 0.014(6) 0.017(6) 0.016(6)
C110 0.125(11) 0.128(11) 0.085(8) 0.055(8) 0.060(8) 0.060(9)

loop_
_atom_type_symbol
_atom_type_description
_atom_type_scat_dispersion_real
_atom_type_scat_dispersion_imag
_atom_type_scat_source
C C 0.0033 0.0016 'International Tables Vol C Tables 4.2.6.8 and 6.1.1.4'
H H 0.0000 0.0000 'International Tables Vol C Tables 4.2.6.8 and 6.1.1.4'
N N 0.0061 0.0033 'International Tables Vol C Tables 4.2.6.8 and 6.1.1.4'
Si Si 0.0817 0.0704 'International Tables Vol C Tables 4.2.6.8 and 6.1.1.4'
Y Y -2.7962 3.5667 'International Tables Vol C Tables 4.2.6.8 and 6.1.1.4'

loop_
_geom_angle_atom_site_label_1
_geom_angle_atom_site_label_2
_geom_angle_atom_site_label_3
_geom_angle
N1 Y1 N4 148.74(19)
N1 Y1 C1 28.14(17)
N1 Y1 C22 131.64(19)
N2 Y1 N1 56.17(17)
N2 Y1 N4 106.37(17)
N2 Y1 C1 28.18(18)
N2 Y1 C22 117.96(19)
N3 Y1 N1 105.70(17)
N3 Y1 N2 115.98(18)
N3 Y1 N4 55.48(16)
N3 Y1 C1 115.80(17)
N3 Y1 C22 27.90(17)
N4 Y1 C1 131.41(17)
N4 Y1 C22 28.12(17)
N5 Y1 N1 104.99(19)
N5 Y1 N2 118.67(19)
N5 Y1 N3 125.34(19)
N5 Y1 N4 106.25(17)
N5 Y1 C1 112.64(18)
N5 Y1 C22 115.30(18)
C22 Y1 C1 132.05(18)
N5 Si1 C43 112.1(3)
N5 Si1 C44 115.1(3)
N5 Si1 C45 111.3(3)
C43 Si1 C44 103.5(4)
C43 Si1 C45 107.1(3)
C45 Si1 C44 107.0(4)
N5 Si2 C46 111.2(3)
N5 Si2 C47 114.3(3)
N5 Si2 C48 111.7(3)
C46 Si2 C47 104.5(3)
C48 Si2 C46 105.6(4)
C48 Si2 C47 109.1(3)
C1 N1 Y1 95.6(3)
C1 N1 C6 129.9(5)
C6 N1 Y1 131.0(4)
C1 N2 Y1 96.8(4)
C1 N2 C14 127.0(5)
C14 N2 Y1 133.4(4)
C22 N3 Y1 97.2(4)
C22 N3 C27 124.7(5)
C27 N3 Y1 136.7(4)
C22 N4 Y1 94.9(4)
C22 N4 C35 131.0(5)
C35 N4 Y1 129.3(4)
Si1 N5 Y1 122.3(3)
Si1 N5 Si2 116.8(3)
Si2 N5 Y1 120.8(3)
N1 C1 Y1 56.2(3)
N1 C1 N2 110.9(5)
N1 C1 C2 127.5(5)
N2 C1 Y1 55.1(3)
N2 C1 C2 121.6(6)
C2 C1 Y1 172.2(4)
C3 C2 C1 108.9(5)
C4 C2 C1 111.0(5)
C4 C2 C3 110.3(6)
C5 C2 C1 115.3(6)
C5 C2 C3 106.6(5)
C5 C2 C4 104.5(6)
C2 C3 H3A 109.5
C2 C3 H3B 109.5
C2 C3 H3C 109.5
H3A C3 H3B 109.5
H3A C3 H3C 109.5
H3B C3 H3C 109.5
C2 C4 H4A 109.5
C2 C4 H4B 109.5
C2 C4 H4C 109.5
H4A C4 H4B 109.5
H4A C4 H4C 109.5
H4B C4 H4C 109.5
C2 C5 H5A 109.5
C2 C5 H5B 109.5
C2 C5 H5C 109.5
H5A C5 H5B 109.5
H5A C5 H5C 109.5
H5B C5 H5C 109.5
N1 C6 H6 108.9
N1 C6 C7 106.3(5)
N1 C6 C8 114.2(6)
C7 C6 H6 108.9
C8 C6 H6 108.9
C8 C6 C7 109.5(6)
C6 C7 H7A 109.5
C6 C7 H7B 109.5
C6 C7 H7C 109.5
H7A C7 H7B 109.5
H7A C7 H7C 109.5
H7B C7 H7C 109.5
C9 C8 C6 120.6(8)
C9 C8 C13 118.3(7)
C13 C8 C6 121.1(6)
C8 C9 H9 119.8
C8 C9 C10 120.5(9)
C10 C9 H9 119.8
C9 C10 H10 120.1
C11 C10 C9 119.8(8)
C11 C10 H10 120.1
C10 C11 H11 119.9
C12 C11 C10 120.2(8)
C12 C11 H11 119.9
C11 C12 H12 119.8
C11 C12 C13 120.4(9)
C13 C12 H12 119.8
C8 C13 H13 119.6
C12 C13 C8 120.8(7)
C12 C13 H13 119.6
N2 C14 H14 107.8
N2 C14 C15 108.5(6)
N2 C14 C16 110.7(6)
C15 C14 H14 107.8
C15 C14 C16 114.0(6)
C16 C14 H14 107.8
C14 C15 H15A 109.5
C14 C15 H15B 109.5
C14 C15 H15C 109.5
H15A C15 H15B 109.5
H15A C15 H15C 109.5
H15B C15 H15C 109.5
C17 C16 C14 120.6(6)
C21 C16 C14 122.9(7)
C21 C16 C17 116.5(6)
C16 C17 H17 118.9
C18 C17 C16 122.3(6)
C18 C17 H17 118.9
C17 C18 H18 120.2
C19 C18 C17 119.6(7)
C19 C18 H18 120.2
C18 C19 H19 120.3
C20 C19 C18 119.5(7)
C20 C19 H19 120.3
C19 C20 H20 119.8
C19 C20 C21 120.4(7)
C21 C20 H20 119.8
C16 C21 H21 119.1
C20 C21 C16 121.8(8)
C20 C21 H21 119.1
N3 C22 Y1 54.9(3)
N3 C22 N4 110.4(6)
N3 C22 C23 122.6(6)
N4 C22 Y1 56.9(3)
N4 C22 C23 127.0(5)
C23 C22 Y1 166.7(4)
C24 C23 C22 114.5(5)
C24 C23 C25 106.4(5)
C25 C23 C22 109.3(5)
C26 C23 C22 110.8(5)
C26 C23 C24 104.4(5)
C26 C23 C25 111.3(6)
C23 C24 H24A 109.5
C23 C24 H24B 109.5
C23 C24 H24C 109.5
H24A C24 H24B 109.5
H24A C24 H24C 109.5
H24B C24 H24C 109.5
C23 C25 H25A 109.5
C23 C25 H25B 109.5
C23 C25 H25C 109.5
H25A C25 H25B 109.5
H25A C25 H25C 109.5
H25B C25 H25C 109.5
C23 C26 H26A 109.5
C23 C26 H26B 109.5
C23 C26 H26C 109.5
H26A C26 H26B 109.5
H26A C26 H26C 109.5
H26B C26 H26C 109.5
N3 C27 H27 108.1
N3 C27 C28 108.3(5)
N3 C27 C29 109.9(5)
C28 C27 H27 108.1
C29 C27 H27 108.1
C29 C27 C28 114.3(5)
C27 C28 H28A 109.5
C27 C28 H28B 109.5
C27 C28 H28C 109.5
H28A C28 H28B 109.5
H28A C28 H28C 109.5
H28B C28 H28C 109.5
C30 C29 C27 119.6(5)
C30 C29 C34 117.1(6)
C34 C29 C27 123.2(6)
C29 C30 H30 119.1
C31 C30 C29 121.9(6)
C31 C30 H30 119.1
C30 C31 H31 120.2
C30 C31 C32 119.6(7)
C32 C31 H31 120.2
C31 C32 H32 120.1
C33 C32 C31 119.7(7)
C33 C32 H32 120.1
C32 C33 H33 120.0
C32 C33 C34 120.0(6)
C34 C33 H33 120.0
C29 C34 H34 119.1
C33 C34 C29 121.7(7)
C33 C34 H34 119.1
N4 C35 H35 108.4
N4 C35 C36 106.9(5)
N4 C35 C37 114.0(5)
C36 C35 H35 108.4
C37 C35 H35 108.4
C37 C35 C36 110.5(5)
C35 C36 H36A 109.5
C35 C36 H36B 109.5
C35 C36 H36C 109.5
H36A C36 H36B 109.5
H36A C36 H36C 109.5
H36B C36 H36C 109.5
C38 C37 C35 123.4(5)
C38 C37 C42 117.4(6)
C42 C37 C35 119.1(6)
C37 C38 H38 119.3
C39 C38 C37 121.4(6)
C39 C38 H38 119.3
C38 C39 H39 119.9
C38 C39 C40 120.3(6)
C40 C39 H39 119.9
C39 C40 H40 120.4
C41 C40 C39 119.1(6)
C41 C40 H40 120.4
C40 C41 H41 119.8
C40 C41 C42 120.5(6)
C42 C41 H41 119.8
C37 C42 H42 119.4
C41 C42 C37 121.2(6)
C41 C42 H42 119.4
Si1 C43 H43A 109.5
Si1 C43 H43B 109.5
Si1 C43 H43C 109.5
H43A C43 H43B 109.5
H43A C43 H43C 109.5
H43B C43 H43C 109.5
Si1 C44 H44A 109.5
Si1 C44 H44B 109.5
Si1 C44 H44C 109.5
H44A C44 H44B 109.5
H44A C44 H44C 109.5
H44B C44 H44C 109.5
Si1 C45 H45A 109.5
Si1 C45 H45B 109.5
Si1 C45 H45C 109.5
H45A C45 H45B 109.5
H45A C45 H45C 109.5
H45B C45 H45C 109.5
Si2 C46 H46A 109.5
Si2 C46 H46B 109.5
Si2 C46 H46C 109.5
H46A C46 H46B 109.5
H46A C46 H46C 109.5
H46B C46 H46C 109.5
Si2 C47 H47A 109.5
Si2 C47 H47B 109.5
Si2 C47 H47C 109.5
H47A C47 H47B 109.5
H47A C47 H47C 109.5
H47B C47 H47C 109.5
Si2 C48 H48A 109.5
Si2 C48 H48B 109.5
Si2 C48 H48C 109.5
H48A C48 H48B 109.5
H48A C48 H48C 109.5
H48B C48 H48C 109.5
N6 Y2 N9 150.0(2)
N6 Y2 C49 28.58(16)
N6 Y2 C70 132.23(18)
N7 Y2 N6 56.42(17)
N7 Y2 N8 114.29(19)
N7 Y2 N9 106.00(18)
N7 Y2 C49 28.12(16)
N7 Y2 C70 116.34(18)
N8 Y2 N6 106.13(18)
N8 Y2 N9 55.78(17)
N8 Y2 C49 115.96(18)
N8 Y2 C70 28.08(18)
N9 Y2 C49 131.82(19)
N9 Y2 C70 28.10(17)
N10 Y2 N6 101.93(19)
N10 Y2 N7 121.09(18)
N10 Y2 N8 124.56(18)
N10 Y2 N9 108.1(2)
N10 Y2 C49 111.56(18)
N10 Y2 C70 116.43(19)
C49 Y2 C70 132.00(18)
N10 Si3 C91 112.9(3)
N10 Si3 C92 113.8(3)
N10 Si3 C93 112.3(3)
C91 Si3 C93 105.3(4)
C92 Si3 C91 104.2(3)
C92 Si3 C93 107.7(4)
N10 Si4 C94 110.4(3)
N10 Si4 C95 114.2(3)
N10 Si4 C96 113.2(3)
C94 Si4 C95 105.4(4)
C94 Si4 C96 106.5(4)
C95 Si4 C96 106.6(4)
C49 N6 Y2 95.0(3)
C49 N6 C54 127.5(5)
C54 N6 Y2 134.0(4)
C49 N7 Y2 97.5(4)
C49 N7 C62 125.4(5)
C62 N7 Y2 134.8(4)
C70 N8 Y2 97.8(4)
C70 N8 C75 123.8(5)
C75 N8 Y2 136.0(4)
C70 N9 Y2 94.9(4)
C70 N9 C83 129.4(5)
C83 N9 Y2 130.7(4)
Si3 N10 Y2 122.4(3)
Si3 N10 Si4 118.0(3)
Si4 N10 Y2 119.6(3)
N6 C49 Y2 56.4(3)
N6 C49 C50 128.0(5)
N7 C49 Y2 54.4(3)
N7 C49 N6 110.0(5)
N7 C49 C50 122.0(5)
C50 C49 Y2 170.0(4)
C49 C50 C52 111.8(5)
C51 C50 C49 116.7(5)
C51 C50 C52 103.2(5)
C53 C50 C49 107.5(5)
C53 C50 C51 105.4(6)
C53 C50 C52 112.1(5)
C50 C51 H51A 109.5
C50 C51 H51B 109.5
C50 C51 H51C 109.5
H51A C51 H51B 109.5
H51A C51 H51C 109.5
H51B C51 H51C 109.5
C50 C52 H52A 109.5
C50 C52 H52B 109.5
C50 C52 H52C 109.5
H52A C52 H52B 109.5
H52A C52 H52C 109.5
H52B C52 H52C 109.5
C50 C53 H53A 109.5
C50 C53 H53B 109.5
C50 C53 H53C 109.5
H53A C53 H53B 109.5
H53A C53 H53C 109.5
H53B C53 H53C 109.5
N6 C54 H54 108.9
N6 C54 C55 106.8(5)
N6 C54 C56 114.3(5)
C55 C54 H54 108.9
C56 C54 H54 108.9
C56 C54 C55 108.8(5)
C54 C55 H55A 109.5
C54 C55 H55B 109.5
C54 C55 H55C 109.5
H55A C55 H55B 109.5
H55A C55 H55C 109.5
H55B C55 H55C 109.5
C57 C56 C54 119.4(7)
C61 C56 C54 123.6(7)
C61 C56 C57 117.0(7)
C56 C57 H57 119.6
C58 C57 C56 120.8(8)
C58 C57 H57 119.6
C57 C58 H58 119.5
C59 C58 C57 120.9(8)
C59 C58 H58 119.5
C58 C59 H59 120.6
C60 C59 C58 118.8(7)
C60 C59 H59 120.6
C59 C60 H60 119.4
C59 C60 C61 121.1(8)
C61 C60 H60 119.4
C56 C61 H61 119.3
C60 C61 C56 121.3(8)
C60 C61 H61 119.3
N7 C62 H62 108.5
N7 C62 C63 108.5(5)
N7 C62 C64 109.7(5)
C63 C62 H62 108.5
C63 C62 C64 113.1(5)
C64 C62 H62 108.5
C62 C63 H63A 109.5
C62 C63 H63B 109.5
C62 C63 H63C 109.5
H63A C63 H63B 109.5
H63A C63 H63C 109.5
H63B C63 H63C 109.5
C65 C64 C62 122.7(6)
C65 C64 C69 117.7(6)
C69 C64 C62 119.5(6)
C64 C65 H65 119.2
C64 C65 C66 121.7(8)
C66 C65 H65 119.2
C65 C66 H66 120.1
C67 C66 C65 119.7(8)
C67 C66 H66 120.1
C66 C67 H67 120.0
C66 C67 C68 120.0(8)
C68 C67 H67 120.0
C67 C68 H68 120.2
C67 C68 C69 119.7(8)
C69 C68 H68 120.2
C64 C69 C68 121.1(7)
C64 C69 H69 119.4
C68 C69 H69 119.4
N8 C70 Y2 54.1(3)
N8 C70 C71 121.6(5)
N9 C70 Y2 57.0(3)
N9 C70 N8 110.0(5)
N9 C70 C71 128.4(6)
C71 C70 Y2 167.3(4)
C72 C71 C70 109.9(5)
C73 C71 C70 115.1(5)
C73 C71 C72 105.8(6)
C73 C71 C74 103.7(6)
C74 C71 C70 110.4(5)
C74 C71 C72 111.8(6)
C71 C72 H72A 109.5
C71 C72 H72B 109.5
C71 C72 H72C 109.5
H72A C72 H72B 109.5
H72A C72 H72C 109.5
H72B C72 H72C 109.5
C71 C73 H73A 109.5
C71 C73 H73B 109.5
C71 C73 H73C 109.5
H73A C73 H73B 109.5
H73A C73 H73C 109.5
H73B C73 H73C 109.5
C71 C74 H74A 109.5
C71 C74 H74B 109.5
C71 C74 H74C 109.5
H74A C74 H74B 109.5
H74A C74 H74C 109.5
H74B C74 H74C 109.5
N8 C75 H75 107.7
N8 C75 C76 109.0(5)
N8 C75 C77 110.4(5)
C76 C75 H75 107.7
C77 C75 H75 107.7
C77 C75 C76 114.0(6)
C75 C76 H76A 109.5
C75 C76 H76B 109.5
C75 C76 H76C 109.5
H76A C76 H76B 109.5
H76A C76 H76C 109.5
H76B C76 H76C 109.5
C78 C77 C75 120.1(6)
C82 C77 C75 121.7(6)
C82 C77 C78 118.0(6)
C77 C78 H78 119.8
C79 C78 C77 120.4(7)
C79 C78 H78 119.8
C78 C79 H79 119.5
C80 C79 C78 120.9(7)
C80 C79 H79 119.5
C79 C80 H80 120.5
C81 C80 C79 118.9(7)
C81 C80 H80 120.5
C80 C81 H81 119.5
C80 C81 C82 120.9(7)
C82 C81 H81 119.5
C77 C82 H82 119.6
C81 C82 C77 120.7(7)
C81 C82 H82 119.6
N9 C83 H83 109.4
N9 C83 C84 106.2(5)
N9 C83 C85 113.0(6)
C84 C83 H83 109.4
C84 C83 C85 109.4(5)
C85 C83 H83 109.4
C83 C84 H84A 109.5
C83 C84 H84B 109.5
C83 C84 H84C 109.5
H84A C84 H84B 109.5
H84A C84 H84C 109.5
H84B C84 H84C 109.5
C86 C85 C83 123.3(6)
C86 C85 C90 117.8(6)
C90 C85 C83 118.9(6)
C85 C86 H86 119.8
C85 C86 C87 120.5(7)
C87 C86 H86 119.8
C86 C87 H87 119.9
C88 C87 C86 120.2(8)
C88 C87 H87 119.9
C87 C88 H88 120.1
C89 C88 C87 119.8(7)
C89 C88 H88 120.1
C88 C89 H89 119.8
C88 C89 C90 120.4(7)
C90 C89 H89 119.8
C85 C90 H90 119.3
C89 C90 C85 121.3(8)
C89 C90 H90 119.3
Si3 C91 H91A 109.5
Si3 C91 H91B 109.5
Si3 C91 H91C 109.5
H91A C91 H91B 109.5
H91A C91 H91C 109.5
H91B C91 H91C 109.5
Si3 C92 H92A 109.5
Si3 C92 H92B 109.5
Si3 C92 H92C 109.5
H92A C92 H92B 109.5
H92A C92 H92C 109.5
H92B C92 H92C 109.5
Si3 C93 H93A 109.5
Si3 C93 H93B 109.5
Si3 C93 H93C 109.5
H93A C93 H93B 109.5
H93A C93 H93C 109.5
H93B C93 H93C 109.5
Si4 C94 H94A 109.5
Si4 C94 H94B 109.5
Si4 C94 H94C 109.5
H94A C94 H94B 109.5
H94A C94 H94C 109.5
H94B C94 H94C 109.5
Si4 C95 H95A 109.5
Si4 C95 H95B 109.5
Si4 C95 H95C 109.5
H95A C95 H95B 109.5
H95A C95 H95C 109.5
H95B C95 H95C 109.5
Si4 C96 H96A 109.5
Si4 C96 H96B 109.5
Si4 C96 H96C 109.5
H96A C96 H96B 109.5
H96A C96 H96C 109.5
H96B C96 H96C 109.5
H97A C97 H97B 109.5
H97A C97 H97C 109.5
H97B C97 H97C 109.5
C98 C97 H97A 109.5
C98 C97 H97B 109.5
C98 C97 H97C 109.5
C97 C98 H98A 108.7
C97 C98 H98B 108.7
H98A C98 H98B 107.6
C99 C98 C97 114.3(12)
C99 C98 H98A 108.7
C99 C98 H98B 108.7
C98 C99 H99A 108.8
C98 C99 H99B 108.8
C98 C99 C100 113.9(10)
H99A C99 H99B 107.7
C100 C99 H99A 108.8
C100 C99 H99B 108.8
C99 C100 H10A 107.6
C99 C100 H10B 107.6
C99 C100 C101 118.7(10)
H10A C100 H10B 107.1
C101 C100 H10A 107.6
C101 C100 H10B 107.6
C100 C101 H10C 108.7
C100 C101 H10D 108.7
H10C C101 H10D 107.6
C102 C101 C100 114.2(11)
C102 C101 H10C 108.7
C102 C101 H10D 108.7
C101 C102 H10E 109.4
C101 C102 H10F 109.4
C101 C102 C103 111.1(11)
H10E C102 H10F 108.0
C103 C102 H10E 109.4
C103 C102 H10F 109.4
C102 C103 H10G 109.5
C102 C103 H10H 109.5
C102 C103 H10I 109.5
H10G C103 H10H 109.5
H10G C103 H10I 109.5
H10H C103 H10I 109.5
H10J C104 H10K 109.5
H10J C104 H10L 109.5
H10K C104 H10L 109.5
C105 C104 H10J 109.5
C105 C104 H10K 109.5
C105 C104 H10L 109.5
C104 C105 H10M 107.1
C104 C105 H10N 107.1
C104 C105 C106 120.9(11)
H10M C105 H10N 106.8
C106 C105 H10M 107.1
C106 C105 H10N 107.1
C105 C106 H10O 108.4
C105 C106 H10P 108.4
C105 C106 C107 115.5(9)
H10O C106 H10P 107.5
C107 C106 H10O 108.4
C107 C106 H10P 108.4
C106 C107 H10Q 108.1
C106 C107 H10R 108.1
H10Q C107 H10R 107.3
C108 C107 C106 116.8(10)
C108 C107 H10Q 108.1
C108 C107 H10R 108.1
C107 C108 H10S 108.2
C107 C108 H10T 108.2
H10S C108 H10T 107.3
C109 C108 C107 116.4(10)
C109 C108 H10S 108.2
C109 C108 H10T 108.2
C108 C109 H10U 108.4
C108 C109 H10V 108.4
C108 C109 C110 115.4(9)
H10U C109 H10V 107.5
C110 C109 H10U 108.4
C110 C109 H10V 108.4
C109 C110 H11A 109.5
C109 C110 H11B 109.5
C109 C110 H11C 109.5
H11A C110 H11B 109.5
H11A C110 H11C 109.5
H11B C110 H11C 109.5

loop_
_geom_bond_atom_site_label_1
_geom_bond_atom_site_label_2
_geom_bond_distance
Y1 N1 2.369(5)
Y1 N2 2.341(5)
Y1 N3 2.337(5)
Y1 N4 2.384(5)
Y1 N5 2.270(5)
Y1 C1 2.836(6)
Y1 C22 2.834(7)
Si1 N5 1.718(6)
Si1 C43 1.855(7)
Si1 C44 1.885(8)
Si1 C45 1.865(7)
Si2 N5 1.728(5)
Si2 C46 1.869(8)
Si2 C47 1.871(7)
Si2 C48 1.861(7)
N1 C1 1.344(8)
N1 C6 1.456(8)
N2 C1 1.349(7)
N2 C14 1.460(8)
N3 C22 1.337(8)
N3 C27 1.484(8)
N4 C22 1.341(8)
N4 C35 1.477(7)
C1 C2 1.573(9)
C2 C3 1.553(10)
C2 C4 1.533(10)
C2 C5 1.531(9)
C3 H3A 0.9800
C3 H3B 0.9800
C3 H3C 0.9800
C4 H4A 0.9800
C4 H4B 0.9800
C4 H4C 0.9800
C5 H5A 0.9800
C5 H5B 0.9800
C5 H5C 0.9800
C6 H6 1.0000
C6 C7 1.550(9)
C6 C8 1.530(10)
C7 H7A 0.9800
C7 H7B 0.9800
C7 H7C 0.9800
C8 C9 1.381(10)
C8 C13 1.397(12)
C9 H9 0.9500
C9 C10 1.413(11)
C10 H10 0.9500
C10 C11 1.378(13)
C11 H11 0.9500
C11 C12 1.361(12)
C12 H12 0.9500
C12 C13 1.395(10)
C13 H13 0.9500
C14 H14 1.0000
C14 C15 1.520(10)
C14 C16 1.527(9)
C15 H15A 0.9800
C15 H15B 0.9800
C15 H15C 0.9800
C16 C17 1.386(10)
C16 C21 1.384(9)
C17 H17 0.9500
C17 C18 1.383(9)
C18 H18 0.9500
C18 C19 1.377(10)
C19 H19 0.9500
C19 C20 1.366(12)
C20 H20 0.9500
C20 C21 1.381(11)
C21 H21 0.9500
C22 C23 1.578(9)
C23 C24 1.547(9)
C23 C25 1.550(10)
C23 C26 1.545(9)
C24 H24A 0.9800
C24 H24B 0.9800
C24 H24C 0.9800
C25 H25A 0.9800
C25 H25B 0.9800
C25 H25C 0.9800
C26 H26A 0.9800
C26 H26B 0.9800
C26 H26C 0.9800
C27 H27 1.0000
C27 C28 1.533(9)
C27 C29 1.517(9)
C28 H28A 0.9800
C28 H28B 0.9800
C28 H28C 0.9800
C29 C30 1.389(9)
C29 C34 1.396(9)
C30 H30 0.9500
C30 C31 1.381(9)
C31 H31 0.9500
C31 C32 1.393(10)
C32 H32 0.9500
C32 C33 1.373(11)
C33 H33 0.9500
C33 C34 1.381(10)
C34 H34 0.9500
C35 H35 1.0000
C35 C36 1.527(9)
C35 C37 1.518(9)
C36 H36A 0.9800
C36 H36B 0.9800
C36 H36C 0.9800
C37 C38 1.391(9)
C37 C42 1.404(8)
C38 H38 0.9500
C38 C39 1.389(9)
C39 H39 0.9500
C39 C40 1.391(9)
C40 H40 0.9500
C40 C41 1.381(10)
C41 H41 0.9500
C41 C42 1.386(9)
C42 H42 0.9500
C43 H43A 0.9800
C43 H43B 0.9800
C43 H43C 0.9800
C44 H44A 0.9800
C44 H44B 0.9800
C44 H44C 0.9800
C45 H45A 0.9800
C45 H45B 0.9800
C45 H45C 0.9800
C46 H46A 0.9800
C46 H46B 0.9800
C46 H46C 0.9800
C47 H47A 0.9800
C47 H47B 0.9800
C47 H47C 0.9800
C48 H48A 0.9800
C48 H48B 0.9800
C48 H48C 0.9800
Y2 N6 2.362(5)
Y2 N7 2.315(5)
Y2 N8 2.323(5)
Y2 N9 2.390(5)
Y2 N10 2.277(5)
Y2 C49 2.824(6)
Y2 C70 2.841(6)
Si3 N10 1.711(5)
Si3 C91 1.863(7)
Si3 C92 1.862(7)
Si3 C93 1.869(7)
Si4 N10 1.726(5)
Si4 C94 1.862(8)
Si4 C95 1.871(7)
Si4 C96 1.874(7)
N6 C49 1.356(7)
N6 C54 1.468(8)
N7 C49 1.343(8)
N7 C62 1.484(8)
N8 C70 1.350(8)
N8 C75 1.485(8)
N9 C70 1.343(8)
N9 C83 1.472(8)
C49 C50 1.550(8)
C50 C51 1.540(9)
C50 C52 1.558(9)
C50 C53 1.535(10)
C51 H51A 0.9800
C51 H51B 0.9800
C51 H51C 0.9800
C52 H52A 0.9800
C52 H52B 0.9800
C52 H52C 0.9800
C53 H53A 0.9800
C53 H53B 0.9800
C53 H53C 0.9800
C54 H54 1.0000
C54 C55 1.529(9)
C54 C56 1.524(9)
C55 H55A 0.9800
C55 H55B 0.9800
C55 H55C 0.9800
C56 C57 1.395(10)
C56 C61 1.387(9)
C57 H57 0.9500
C57 C58 1.379(10)
C58 H58 0.9500
C58 C59 1.378(12)
C59 H59 0.9500
C59 C60 1.355(11)
C60 H60 0.9500
C60 C61 1.381(10)
C61 H61 0.9500
C62 H62 1.0000
C62 C63 1.529(10)
C62 C64 1.529(9)
C63 H63A 0.9800
C63 H63B 0.9800
C63 H63C 0.9800
C64 C65 1.380(9)
C64 C69 1.384(10)
C65 H65 0.9500
C65 C66 1.395(11)
C66 H66 0.9500
C66 C67 1.370(11)
C67 H67 0.9500
C67 C68 1.379(11)
C68 H68 0.9500
C68 C69 1.400(9)
C69 H69 0.9500
C70 C71 1.567(9)
C71 C72 1.545(10)
C71 C73 1.539(10)
C71 C74 1.545(9)
C72 H72A 0.9800
C72 H72B 0.9800
C72 H72C 0.9800
C73 H73A 0.9800
C73 H73B 0.9800
C73 H73C 0.9800
C74 H74A 0.9800
C74 H74B 0.9800
C74 H74C 0.9800
C75 H75 1.0000
C75 C76 1.533(9)
C75 C77 1.526(9)
C76 H76A 0.9800
C76 H76B 0.9800
C76 H76C 0.9800
C77 C78 1.397(9)
C77 C82 1.395(10)
C78 H78 0.9500
C78 C79 1.386(9)
C79 H79 0.9500
C79 C80 1.382(11)
C80 H80 0.9500
C80 C81 1.374(11)
C81 H81 0.9500
C81 C82 1.384(10)
C82 H82 0.9500
C83 H83 1.0000
C83 C84 1.517(9)
C83 C85 1.531(9)
C84 H84A 0.9800
C84 H84B 0.9800
C84 H84C 0.9800
C85 C86 1.381(10)
C85 C90 1.402(10)
C86 H86 0.9500
C86 C87 1.409(10)
C87 H87 0.9500
C87 C88 1.372(11)
C88 H88 0.9500
C88 C89 1.371(12)
C89 H89 0.9500
C89 C90 1.378(10)
C90 H90 0.9500
C91 H91A 0.9800
C91 H91B 0.9800
C91 H91C 0.9800
C92 H92A 0.9800
C92 H92B 0.9800
C92 H92C 0.9800
C93 H93A 0.9800
C93 H93B 0.9800
C93 H93C 0.9800
C94 H94A 0.9800
C94 H94B 0.9800
C94 H94C 0.9800
C95 H95A 0.9800
C95 H95B 0.9800
C95 H95C 0.9800
C96 H96A 0.9800
C96 H96B 0.9800
C96 H96C 0.9800
C97 H97A 0.9800
C97 H97B 0.9800
C97 H97C 0.9800
C97 C98 1.517(17)
C98 H98A 0.9900
C98 H98B 0.9900
C98 C99 1.499(17)
C99 H99A 0.9900
C99 H99B 0.9900
C99 C100 1.530(17)
C100 H10A 0.9900
C100 H10B 0.9900
C100 C101 1.586(17)
C101 H10C 0.9900
C101 H10D 0.9900
C101 C102 1.440(15)
C102 H10E 0.9900
C102 H10F 0.9900
C102 C103 1.545(15)
C103 H10G 0.9800
C103 H10H 0.9800
C103 H10I 0.9800
C104 H10J 0.9800
C104 H10K 0.9800
C104 H10L 0.9800
C104 C105 1.452(15)
C105 H10M 0.9900
C105 H10N 0.9900
C105 C106 1.466(13)
C106 H10O 0.9900
C106 H10P 0.9900
C106 C107 1.565(15)
C107 H10Q 0.9900
C107 H10R 0.9900
C107 C108 1.493(14)
C108 H10S 0.9900
C108 H10T 0.9900
C108 C109 1.484(15)
C109 H10U 0.9900
C109 H10V 0.9900
C109 C110 1.500(15)
C110 H11A 0.9800
C110 H11B 0.9800
C110 H11C 0.9800

loop_
_geom_torsion_atom_site_label_1
_geom_torsion_atom_site_label_2
_geom_torsion_atom_site_label_3
_geom_torsion_atom_site_label_4
_geom_torsion
Y1 N1 C1 N2 -7.1(5)
Y1 N1 C1 C2 171.6(5)
Y1 N1 C6 C7 1.7(8)
Y1 N1 C6 C8 122.5(5)
Y1 N2 C1 N1 7.2(5)
Y1 N2 C1 C2 -171.6(5)
Y1 N2 C14 C15 -53.5(7)
Y1 N2 C14 C16 72.4(7)
Y1 N3 C22 N4 13.5(5)
Y1 N3 C22 C23 -164.3(5)
Y1 N3 C27 C28 -65.5(7)
Y1 N3 C27 C29 60.0(8)
Y1 N4 C22 N3 -13.2(5)
Y1 N4 C22 C23 164.5(6)
Y1 N4 C35 C36 9.8(7)
Y1 N4 C35 C37 132.2(5)
Y1 C22 C23 C24 85.8(19)
Y1 C22 C23 C25 -154.9(17)
Y1 C22 C23 C26 -32(2)
N1 C1 C2 C3 103.8(8)
N1 C1 C2 C4 -134.5(7)
N1 C1 C2 C5 -15.9(10)
N1 C6 C8 C9 -177.8(6)
N1 C6 C8 C13 3.3(9)
N2 C1 C2 C3 -77.6(7)
N2 C1 C2 C4 44.0(8)
N2 C1 C2 C5 162.6(6)
N2 C14 C16 C17 37.3(8)
N2 C14 C16 C21 -144.8(7)
N3 C22 C23 C24 160.6(6)
N3 C22 C23 C25 -80.1(7)
N3 C22 C23 C26 42.9(8)
N3 C27 C29 C30 45.4(8)
N3 C27 C29 C34 -137.2(6)
N4 C22 C23 C24 -16.7(9)
N4 C22 C23 C25 102.6(7)
N4 C22 C23 C26 -134.5(7)
N4 C35 C37 C38 -6.6(9)
N4 C35 C37 C42 175.4(5)
C1 N1 C6 C7 155.3(7)
C1 N1 C6 C8 -83.9(8)
C1 N2 C14 C15 102.6(7)
C1 N2 C14 C16 -131.6(6)
C6 N1 C1 Y1 -160.3(8)
C6 N1 C1 N2 -167.4(6)
C6 N1 C1 C2 11.2(11)
C6 C8 C9 C10 -178.4(6)
C6 C8 C13 C12 177.8(6)
C7 C6 C8 C9 -58.7(8)
C7 C6 C8 C13 122.4(7)
C8 C9 C10 C11 0.4(12)
C9 C8 C13 C12 -1.1(10)
C9 C10 C11 C12 -0.8(13)
C10 C11 C12 C13 0.3(12)
C11 C12 C13 C8 0.7(11)
C13 C8 C9 C10 0.6(10)
C14 N2 C1 Y1 -162.7(7)
C14 N2 C1 N1 -155.5(6)
C14 N2 C1 C2 25.7(9)
C14 C16 C17 C18 176.5(6)
C14 C16 C21 C20 -176.9(7)
C15 C14 C16 C17 160.0(6)
C15 C14 C16 C21 -22.1(9)
C16 C17 C18 C19 1.0(11)
C17 C16 C21 C20 1.0(11)
C17 C18 C19 C20 0.2(12)
C18 C19 C20 C21 -0.6(13)
C19 C20 C21 C16 0.0(13)
C21 C16 C17 C18 -1.5(10)
C22 N3 C27 C28 97.4(7)
C22 N3 C27 C29 -137.2(6)
C22 N4 C35 C36 158.9(6)
C22 N4 C35 C37 -78.7(8)
C27 N3 C22 Y1 -168.2(7)
C27 N3 C22 N4 -154.7(6)
C27 N3 C22 C23 27.5(9)
C27 C29 C30 C31 178.0(6)
C27 C29 C34 C33 -178.6(6)
C28 C27 C29 C30 167.4(6)
C28 C27 C29 C34 -15.2(9)
C29 C30 C31 C32 0.2(11)
C30 C29 C34 C33 -1.1(10)
C30 C31 C32 C33 -0.2(11)
C31 C32 C33 C34 -0.5(11)
C32 C33 C34 C29 1.2(11)
C34 C29 C30 C31 0.4(10)
C35 N4 C22 Y1 -156.5(7)
C35 N4 C22 N3 -169.7(6)
C35 N4 C22 C23 7.9(11)
C35 C37 C38 C39 179.8(6)
C35 C37 C42 C41 -179.5(6)
C36 C35 C37 C38 113.8(7)
C36 C35 C37 C42 -64.2(7)
C37 C38 C39 C40 0.7(10)
C38 C37 C42 C41 2.4(10)
C38 C39 C40 C41 0.7(10)
C39 C40 C41 C42 -0.4(10)
C40 C41 C42 C37 -1.1(10)
C42 C37 C38 C39 -2.2(10)
C43 Si1 N5 Y1 -28.2(4)
C43 Si1 N5 Si2 153.1(3)
C44 Si1 N5 Y1 -146.2(4)
C44 Si1 N5 Si2 35.2(4)
C45 Si1 N5 Y1 91.8(4)
C45 Si1 N5 Si2 -86.9(4)
C46 Si2 N5 Y1 -14.7(4)
C46 Si2 N5 Si1 164.0(3)
C47 Si2 N5 Y1 -132.6(3)
C47 Si2 N5 Si1 46.1(4)
C48 Si2 N5 Y1 103.0(4)
C48 Si2 N5 Si1 -78.3(4)
Y2 N6 C49 N7 -9.5(5)
Y2 N6 C49 C50 168.9(5)
Y2 N6 C54 C55 4.1(8)
Y2 N6 C54 C56 124.5(5)
Y2 N7 C49 N6 9.7(5)
Y2 N7 C49 C50 -168.8(5)
Y2 N7 C62 C63 -62.4(7)
Y2 N7 C62 C64 61.5(7)
Y2 N8 C70 N9 11.8(6)
Y2 N8 C70 C71 -165.6(5)
Y2 N8 C75 C76 -65.4(7)
Y2 N8 C75 C77 60.6(7)
Y2 N9 C70 N8 -11.4(5)
Y2 N9 C70 C71 165.8(6)
Y2 N9 C83 C84 4.4(8)
Y2 N9 C83 C85 124.4(5)
Y2 C49 C50 C51 98(2)
Y2 C49 C50 C52 -20(3)
Y2 C49 C50 C53 -144(2)
Y2 C70 C71 C72 -144.9(18)
Y2 C70 C71 C73 96(2)
Y2 C70 C71 C74 -21(2)
N6 C49 C50 C51 -14.7(9)
N6 C49 C50 C52 -133.1(6)
N6 C49 C50 C53 103.4(7)
N6 C54 C56 C57 172.7(6)
N6 C54 C56 C61 -7.9(9)
N7 C49 C50 C51 163.5(6)
N7 C49 C50 C52 45.0(8)
N7 C49 C50 C53 -78.4(7)
N7 C62 C64 C65 -138.9(6)
N7 C62 C64 C69 44.5(8)
N8 C70 C71 C72 -78.5(7)
N8 C70 C71 C73 162.3(6)
N8 C70 C71 C74 45.3(8)
N8 C75 C77 C78 40.2(8)
N8 C75 C77 C82 -144.7(6)
N9 C70 C71 C72 104.7(8)
N9 C70 C71 C73 -14.6(10)
N9 C70 C71 C74 -131.5(7)
N9 C83 C85 C86 2.8(9)
N9 C83 C85 C90 -176.1(6)
C49 N6 C54 C55 157.5(6)
C49 N6 C54 C56 -82.1(8)
C49 N7 C62 C63 96.2(7)
C49 N7 C62 C64 -139.8(6)
C54 N6 C49 Y2 -161.1(7)
C54 N6 C49 N7 -170.6(6)
C54 N6 C49 C50 7.8(10)
C54 C56 C57 C58 178.8(6)
C54 C56 C61 C60 -178.4(6)
C55 C54 C56 C57 -68.1(8)
C55 C54 C56 C61 111.4(7)
C56 C57 C58 C59 0.3(11)
C57 C56 C61 C60 1.0(11)
C57 C58 C59 C60 -0.2(12)
C58 C59 C60 C61 0.5(11)
C59 C60 C61 C56 -1.0(11)
C61 C56 C57 C58 -0.7(10)
C62 N7 C49 Y2 -164.9(7)
C62 N7 C49 N6 -155.2(5)
C62 N7 C49 C50 26.3(9)
C62 C64 C65 C66 -177.9(6)
C62 C64 C69 C68 178.5(6)
C63 C62 C64 C65 -17.6(9)
C63 C62 C64 C69 165.7(6)
C64 C65 C66 C67 0.0(11)
C65 C64 C69 C68 1.7(10)
C65 C66 C67 C68 0.9(11)
C66 C67 C68 C69 -0.5(11)
C67 C68 C69 C64 -0.9(11)
C69 C64 C65 C66 -1.3(10)
C70 N8 C75 C76 92.6(7)
C70 N8 C75 C77 -141.4(6)
C70 N9 C83 C84 152.9(7)
C70 N9 C83 C85 -87.1(8)
C75 N8 C70 Y2 -164.8(6)
C75 N8 C70 N9 -153.0(6)
C75 N8 C70 C71 29.6(9)
C75 C77 C78 C79 175.7(6)
C75 C77 C82 C81 -177.0(6)
C76 C75 C77 C78 163.3(6)
C76 C75 C77 C82 -21.6(9)
C77 C78 C79 C80 1.0(10)
C78 C77 C82 C81 -1.8(10)
C78 C79 C80 C81 -1.1(11)
C79 C80 C81 C82 -0.3(11)
C80 C81 C82 C77 1.8(11)
C82 C77 C78 C79 0.5(9)
C83 N9 C70 Y2 -156.6(8)
C83 N9 C70 N8 -167.9(6)
C83 N9 C70 C71 9.2(11)
C83 C85 C86 C87 -178.6(6)
C83 C85 C90 C89 177.2(6)
C84 C83 C85 C86 120.9(7)
C84 C83 C85 C90 -58.0(8)
C85 C86 C87 C88 1.8(11)
C86 C85 C90 C89 -1.7(10)
C86 C87 C88 C89 -2.5(11)
C87 C88 C89 C90 1.1(11)
C88 C89 C90 C85 1.1(11)
C90 C85 C86 C87 0.3(10)
C91 Si3 N10 Y2 -20.3(4)
C91 Si3 N10 Si4 160.7(3)
C92 Si3 N10 Y2 -138.8(3)
C92 Si3 N10 Si4 42.2(5)
C93 Si3 N10 Y2 98.5(4)
C93 Si3 N10 Si4 -80.5(4)
C94 Si4 N10 Y2 -21.3(4)
C94 Si4 N10 Si3 157.7(4)
C95 Si4 N10 Y2 -139.8(3)
C95 Si4 N10 Si3 39.2(5)
C96 Si4 N10 Y2 98.0(4)
C96 Si4 N10 Si3 -83.0(4)
C97 C98 C99 C100 -176.5(12)
C98 C99 C100 C101 170.7(11)
C99 C100 C101 C102 -59.7(15)
C100 C101 C102 C103 -169.9(9)
C104 C105 C106 C107 170.3(12)
C105 C106 C107 C108 175.3(10)
C106 C107 C108 C109 -69.9(14)
C107 C108 C109 C110 -55.9(16)
